data_1532043
loop_
_publ_author_name
'Renaudin, G.'
'Guenee, L.'
'Yvon, K.'

_publ_section_title
;
 La Mg2 Ni H7, a novel quaternary metal hydride containing tetrahedral (Ni
 H4)(4-) complexes and hydride anions
;
_journal_name_full 'Journal of Alloys Compd.'
_journal_page_first 145
_journal_page_last 150
_journal_volume 350
_journal_year 2003
_chemical_formula_sum 'D7 La Mg2 Ni'
_chemical_name_systematic 'La Mg2 Ni D7'
_space_group_IT_number 14
_symmetry_space_group_name_Hall '-P 2ybc'
_symmetry_space_group_name_H-M 'P 1 21/c 1'
_cell_angle_alpha 90
_cell_angle_beta 125.24
_cell_angle_gamma 90
_cell_formula_units_Z 8
_cell_length_a 13.9789
_cell_length_b 4.7026
_cell_length_c 16.0251
_cell_volume 860.393
_citation_journal_id_ASTM JALCEU
_cod_data_source_file Renaudin_JALCEU_2003_1303.cif
_cod_data_source_block D7La1Mg2Ni1
_cod_original_cell_volume 860.3929
_cod_original_formula_sum 'D7 La1 Mg2 Ni1'
_cod_database_code 1532043

loop_
_symmetry_equiv_pos_as_xyz
x,y,z
-x,y+1/2,-z+1/2
-x,-y,-z
x,-y-1/2,z-1/2

loop_
_atom_site_label
_atom_site_type_symbol
_atom_site_fract_x
_atom_site_fract_y
_atom_site_fract_z
_atom_site_occupancy
_atom_site_U_iso_or_equiv
D6 D 0.625 0.277 0.1407 1 0.0
Mg2 Mg 0.103 0.758 0.288 1 0.0
D3 D -0.006 0.602 0.137 1 0.0
D5 D 0.398 0.225 -0.012 1 0.0
Mg4 Mg 0.402 0.768 0.196 1 0.0
La1 La 0.2198 0.259 0.0074 1 0.0
D9 D 0.301 0.767 0.0386 1 0.0
D13 D 0.284 0.021 0.159 1 0.0
D11 D 0.195 0.769 0.2357 1 0.0
D8 D 0.444 0.354 0.1608 1 0.0
Mg3 Mg 0.404 0.749 -0.005 1 0.0
D14 D 0.205 0.48 0.371 1 0.0
D2 D 0.882 0.179 0.023 1 0.0
D10 D 0.269 0.522 0.157 1 0.0
Ni2 Ni 0.4922 0.223 0.1081 1 0.0
La2 La 0.2816 0.26 0.2878 1 0.0
D1 D 0.106 0.224 0.099 1 0.0
D7 D 0.522 -0.079 0.157 1 0.0
D12 D 0.237 0.986 0.384 1 0.0
D4 D 0.038 0.125 0.217 1 0.0
Ni1 Ni 0.0007 0.27 0.1105 1 0.0
Mg1 Mg 0.087 0.746 0.092 1 0.0
